data_7205513
loop_
_publ_author_name
'Fenton, Hazel'
'Tidmarsh, Ian S.'
'Ward, Michael D.'

_publ_section_title
;
 Luminescent silver(i) coordination networks based on
 bis-(3,5-dimethylpyrazolyl)naphthalene ligands
;
_journal_issue 5
_journal_name_full CrystEngComm
_journal_page_first 1432
_journal_paper_doi 10.1039/c0ce00690d
_journal_volume 13
_journal_year 2011
_chemical_formula_sum 'C78 H90 Ag2 B2 F8 N18'
_chemical_formula_weight 1669.04
_chemical_name_systematic
;
?
;
_space_group_IT_number 14
_symmetry_cell_setting monoclinic
_symmetry_space_group_name_Hall '-P 2ybc'
_symmetry_space_group_name_H-M 'P 1 21/c 1'
_atom_sites_solution_hydrogens geom
_atom_sites_solution_primary direct
_atom_sites_solution_secondary difmap
_audit_creation_method SHELXL-97
_cell_angle_alpha 90.00
_cell_angle_beta 99.584(3)
_cell_angle_gamma 90.00
_cell_formula_units_Z 2
_cell_length_a 17.3463(8)
_cell_length_b 11.8598(5)
_cell_length_c 19.2250(9)
_cell_measurement_reflns_used 8333
_cell_measurement_temperature 100(2)
_cell_measurement_theta_max 25.768
_cell_measurement_theta_min 3.942
_cell_volume 3899.8(3)
_computing_cell_refinement 'Bruker SMART'
_computing_data_collection 'Bruker SMART'
_computing_data_reduction 'Bruker SAINT'
_computing_molecular_graphics 'Bruker SHELXTL'
_computing_publication_material 'Bruker SHELXTL'
_computing_structure_refinement 'Bruker SHELXTL'
_computing_structure_solution 'Bruker SHELXTL'
_diffrn_ambient_temperature 100(2)
_diffrn_measured_fraction_theta_full 0.995
_diffrn_measured_fraction_theta_max 0.995
_diffrn_measurement_device_type 'CCD area detector'
_diffrn_measurement_method 'phi and omega scans'
_diffrn_radiation_monochromator graphite
_diffrn_radiation_source 'fine-focus sealed tube'
_diffrn_radiation_type MoK\a
_diffrn_radiation_wavelength 0.71073
_diffrn_reflns_av_R_equivalents 0.0535
_diffrn_reflns_av_sigmaI/netI 0.0533
_diffrn_reflns_limit_h_max 22
_diffrn_reflns_limit_h_min -21
_diffrn_reflns_limit_k_max 15
_diffrn_reflns_limit_k_min -15
_diffrn_reflns_limit_l_max 24
_diffrn_reflns_limit_l_min -25
_diffrn_reflns_number 42555
_diffrn_reflns_theta_full 27.62
_diffrn_reflns_theta_max 27.62
_diffrn_reflns_theta_min 2.03
_exptl_absorpt_coefficient_mu 0.577
_exptl_absorpt_correction_T_max 0.9717
_exptl_absorpt_correction_T_min 0.8933
_exptl_absorpt_correction_type multi-scan
_exptl_absorpt_process_details SADABS
_exptl_crystal_colour colourless
_exptl_crystal_density_diffrn 1.421
_exptl_crystal_density_method 'not measured'
_exptl_crystal_description plate
_exptl_crystal_F_000 1720
_exptl_crystal_size_max 0.20
_exptl_crystal_size_mid 0.20
_exptl_crystal_size_min 0.05
_refine_diff_density_max 0.908
_refine_diff_density_min -0.812
_refine_diff_density_rms 0.081
_refine_ls_extinction_method none
_refine_ls_goodness_of_fit_ref 1.010
_refine_ls_hydrogen_treatment constr
_refine_ls_matrix_type full
_refine_ls_number_parameters 483
_refine_ls_number_reflns 9028
_refine_ls_number_restraints 65
_refine_ls_restrained_S_all 1.086
_refine_ls_R_factor_all 0.0644
_refine_ls_R_factor_gt 0.0387
_refine_ls_shift/su_max 0.002
_refine_ls_shift/su_mean 0.000
_refine_ls_structure_factor_coef Fsqd
_refine_ls_weighting_details 'calc w=1/[\s^2^(Fo^2^)+(0.0344P)^2^+3.4313P] where P=(Fo^2^+2Fc^2^)/3'
_refine_ls_weighting_scheme calc
_refine_ls_wR_factor_gt 0.0800
_refine_ls_wR_factor_ref 0.0891
_reflns_number_gt 6618
_reflns_number_total 9028
_reflns_threshold_expression >2sigma(I)
_cod_data_source_file C0CE00690D.TXT
_cod_data_source_block imw1178p21c
_cod_depositor_comments
;
The following automatic conversions were performed:
'_symmetry_cell_setting' value 'Monoclinic' changed to 'monoclinic'
according to '/home/saulius/struct/CIF-dictionaries/cif_core.dic'
dictionary named 'cif_core.dic' version 2.4.1 from 2010-06-29.

Automatic conversion script
Id: cif_fix_enum 1555 2011-01-17 13:19:09Z saulius 
;
_cod_original_sg_symbol_H-M P2(1)/c
_cod_database_code 7205513

loop_
_symmetry_equiv_pos_as_xyz
'x, y, z'
'-x, y+1/2, -z+1/2'
'-x, -y, -z'
'x, -y-1/2, z-1/2'

loop_
_atom_site_label
_atom_site_type_symbol
_atom_site_fract_x
_atom_site_fract_y
_atom_site_fract_z
_atom_site_U_iso_or_equiv
_atom_site_adp_type
_atom_site_occupancy
_atom_site_symmetry_multiplicity
_atom_site_calc_flag
_atom_site_refinement_flags
_atom_site_disorder_assembly
_atom_site_disorder_group
Ag1 Ag 0.276941(13) 0.773504(17) 0.015902(12) 0.02038(7) Uani 1 1 d . . .
N111 N 0.20005(13) 0.95002(18) -0.10467(12) 0.0170(5) Uani 1 1 d . . .
N112 N 0.26817(13) 0.92142(18) -0.06266(13) 0.0175(5) Uani 1 1 d . . .
C113 C 0.32373(17) 0.9825(2) -0.08655(16) 0.0195(6) Uani 1 1 d . . .
C114 C 0.28996(17) 1.0504(2) -0.14276(16) 0.0206(6) Uani 1 1 d . . .
H114 H 0.3164 1.1013 -0.1689 0.025 Uiso 1 1 calc R . .
C115 C 0.21099(17) 1.0293(2) -0.15291(15) 0.0191(6) Uani 1 1 d . . .
C116 C 0.40743(17) 0.9719(3) -0.05360(17) 0.0269(7) Uani 1 1 d . . .
H11A H 0.4129 0.9123 -0.0178 0.040 Uiso 1 1 calc R . .
H11B H 0.4256 1.0436 -0.0314 0.040 Uiso 1 1 calc R . .
H11C H 0.4388 0.9529 -0.0899 0.040 Uiso 1 1 calc R . .
C117 C 0.14441(18) 1.0763(3) -0.20362(16) 0.0268(7) Uani 1 1 d . . .
H11D H 0.1162 1.0148 -0.2308 0.040 Uiso 1 1 calc R . .
H11E H 0.1644 1.1288 -0.2358 0.040 Uiso 1 1 calc R . .
H11F H 0.1088 1.1164 -0.1776 0.040 Uiso 1 1 calc R . .
C118 C 0.12623(16) 0.9089(2) -0.08886(15) 0.0181(6) Uani 1 1 d . . .
H11G H 0.1340 0.8325 -0.0680 0.022 Uiso 1 1 calc R . .
H11H H 0.0883 0.9027 -0.1333 0.022 Uiso 1 1 calc R . .
C121 C 0.09264(16) 0.9856(2) -0.03801(15) 0.0165(6) Uani 1 1 d . . .
C122 C 0.13449(17) 1.0754(2) -0.00666(15) 0.0189(6) Uani 1 1 d . . .
H122 H 0.1857 1.0891 -0.0160 0.023 Uiso 1 1 calc R . .
C123 C 0.10252(17) 1.1478(2) 0.03933(16) 0.0201(6) Uani 1 1 d . . .
H123 H 0.1324 1.2096 0.0606 0.024 Uiso 1 1 calc R . .
C124 C 0.01610(16) 0.9636(2) -0.02333(14) 0.0149(6) Uani 1 1 d . . .
C131 C -0.02895(17) 0.8704(2) -0.05349(15) 0.0182(6) Uani 1 1 d . . .
H131 H -0.0077 0.8202 -0.0838 0.022 Uiso 1 1 calc R . .
N211 N 0.23980(13) 0.51061(18) -0.03859(13) 0.0188(5) Uani 1 1 d . . .
N212 N 0.27799(13) 0.60982(18) -0.04566(13) 0.0179(5) Uani 1 1 d . . .
C213 C 0.31785(16) 0.5924(2) -0.09850(15) 0.0194(6) Uani 1 1 d . . .
C214 C 0.30457(17) 0.4836(2) -0.12541(17) 0.0238(7) Uani 1 1 d . . .
H214 H 0.3259 0.4507 -0.1631 0.029 Uiso 1 1 calc R . .
C215 C 0.25444(17) 0.4335(2) -0.08647(17) 0.0247(7) Uani 1 1 d . . .
C216 C 0.36915(19) 0.6817(3) -0.12011(17) 0.0266(7) Uani 1 1 d . . .
H21A H 0.3430 0.7549 -0.1201 0.040 Uiso 1 1 calc R . .
H21B H 0.3798 0.6654 -0.1676 0.040 Uiso 1 1 calc R . .
H21C H 0.4185 0.6837 -0.0869 0.040 Uiso 1 1 calc R . .
C217 C 0.2197(2) 0.3183(3) -0.0894(2) 0.0420(10) Uani 1 1 d . . .
H21D H 0.2385 0.2786 -0.0451 0.063 Uiso 1 1 calc R . .
H21E H 0.2351 0.2763 -0.1287 0.063 Uiso 1 1 calc R . .
H21F H 0.1625 0.3242 -0.0961 0.063 Uiso 1 1 calc R . .
C218 C 0.18537(16) 0.5000(2) 0.01080(16) 0.0206(6) Uani 1 1 d . . .
H21G H 0.1998 0.5550 0.0495 0.025 Uiso 1 1 calc R . .
H21H H 0.1902 0.4235 0.0317 0.025 Uiso 1 1 calc R . .
C221 C 0.10084(16) 0.5198(2) -0.02306(16) 0.0176(6) Uani 1 1 d . . .
C222 C 0.08233(17) 0.5653(2) -0.08901(16) 0.0201(6) Uani 1 1 d . . .
H222 H 0.1230 0.5857 -0.1141 0.024 Uiso 1 1 calc R . .
C223 C 0.03982(16) 0.4910(2) 0.01607(15) 0.0168(6) Uani 1 1 d . . .
C231 C -0.00406(17) 0.4177(2) 0.12024(16) 0.0204(6) Uani 1 1 d . . .
H231 H 0.0076 0.3865 0.1663 0.024 Uiso 1 1 calc R . .
C232 C 0.05563(17) 0.4455(2) 0.08507(15) 0.0189(6) Uani 1 1 d . . .
H232 H 0.1083 0.4342 0.1072 0.023 Uiso 1 1 calc R . .
N311 N 0.41455(13) 0.72314(18) 0.14887(12) 0.0167(5) Uani 1 1 d . . .
N312 N 0.36981(14) 0.80595(18) 0.11217(13) 0.0181(5) Uani 1 1 d . . .
C313 C 0.38639(17) 0.8997(2) 0.15051(16) 0.0208(6) Uani 1 1 d . . .
C314 C 0.44158(18) 0.8766(2) 0.21040(16) 0.0232(7) Uani 1 1 d . . .
H314 H 0.4632 0.9288 0.2458 0.028 Uiso 1 1 calc R . .
C315 C 0.45854(17) 0.7633(2) 0.20811(15) 0.0203(6) Uani 1 1 d . . .
C316 C 0.3477(2) 1.0085(2) 0.12727(17) 0.0299(8) Uani 1 1 d . . .
H31A H 0.3845 1.0568 0.1075 0.045 Uiso 1 1 calc R . .
H31B H 0.3314 1.0463 0.1678 0.045 Uiso 1 1 calc R . .
H31C H 0.3018 0.9940 0.0912 0.045 Uiso 1 1 calc R . .
C317 C 0.51146(19) 0.6899(3) 0.25782(18) 0.0306(7) Uani 1 1 d . . .
H31D H 0.4813 0.6279 0.2737 0.046 Uiso 1 1 calc R . .
H31E H 0.5355 0.7344 0.2987 0.046 Uiso 1 1 calc R . .
H31F H 0.5524 0.6590 0.2338 0.046 Uiso 1 1 calc R . .
C318 C 0.41632(17) 0.6123(2) 0.11727(16) 0.0186(6) Uani 1 1 d . . .
H31G H 0.3630 0.5927 0.0932 0.022 Uiso 1 1 calc R . .
H31H H 0.4320 0.5561 0.1550 0.022 Uiso 1 1 calc R . .
C321 C 0.47219(16) 0.6053(2) 0.06454(15) 0.0175(6) Uani 1 1 d . . .
C322 C 0.51874(17) 0.6947(2) 0.05309(16) 0.0202(6) Uani 1 1 d . . .
H322 H 0.5174 0.7619 0.0797 0.024 Uiso 1 1 calc R . .
C323 C 0.56852(17) 0.6877(2) 0.00227(17) 0.0227(7) Uani 1 1 d . . .
H323 H 0.6001 0.7506 -0.0052 0.027 Uiso 1 1 calc R . .
C324 C 0.57187(16) 0.5918(2) -0.03629(16) 0.0199(6) Uani 1 1 d . . .
H324 H 0.6055 0.5886 -0.0705 0.024 Uiso 1 1 calc R . .
C325 C 0.47460(16) 0.5033(2) 0.02561(15) 0.0170(6) Uani 1 1 d . . .
N411 N 0.15990(16) 0.7707(2) 0.07204(14) 0.0281(6) Uani 1 1 d . . .
C412 C 0.10274(18) 0.7628(2) 0.09301(16) 0.0238(6) Uani 1 1 d . . .
C413 C 0.02936(19) 0.7531(3) 0.12025(18) 0.0308(8) Uani 1 1 d . . .
H41A H -0.0043 0.8175 0.1040 0.046 Uiso 1 1 calc R . .
H41B H 0.0402 0.7523 0.1719 0.046 Uiso 1 1 calc R . .
H41C H 0.0029 0.6830 0.1031 0.046 Uiso 1 1 calc R . .
N11S N 0.1592(2) 0.7688(3) 0.28142(16) 0.0440(8) Uani 1 1 d . . .
C12S C 0.2035(2) 0.7197(3) 0.25667(18) 0.0318(7) Uani 1 1 d . . .
C13S C 0.2600(2) 0.6580(3) 0.2238(2) 0.0403(9) Uani 1 1 d . . .
H13A H 0.2353 0.5903 0.2008 0.060 Uiso 1 1 calc R . .
H13B H 0.3043 0.6361 0.2598 0.060 Uiso 1 1 calc R . .
H13C H 0.2786 0.7060 0.1885 0.060 Uiso 1 1 calc R . .
N21S N 0.9683(2) 0.6133(3) 0.2579(2) 0.0705(11) Uiso 1 1 d . . .
C22S C 0.9106(2) 0.5806(3) 0.2704(2) 0.0424(9) Uiso 1 1 d . . .
C23S C 0.8381(2) 0.5385(3) 0.2871(2) 0.0406(9) Uiso 1 1 d . . .
H23A H 0.8168 0.4813 0.2524 0.061 Uiso 1 1 calc R . .
H23B H 0.8007 0.6007 0.2860 0.061 Uiso 1 1 calc R . .
H23C H 0.8473 0.5048 0.3343 0.061 Uiso 1 1 calc R . .
B1 B 0.7038(2) 0.8212(3) 0.3256(2) 0.0256(8) Uiso 1 1 d D . .
F1 F 0.70593(11) 0.74496(15) 0.27155(10) 0.0381(5) Uiso 1 1 d D A .
F2X F 0.6417(5) 0.8948(8) 0.3020(5) 0.0272(15) Uiso 0.383(16) 1 d PDU A 1
F4X F 0.7766(5) 0.8777(12) 0.3349(4) 0.0293(14) Uiso 0.383(16) 1 d PDU A 1
F3X F 0.6932(7) 0.7614(7) 0.3854(4) 0.0268(15) Uiso 0.383(16) 1 d PDU A 1
F2Y F 0.6342(3) 0.8832(5) 0.3095(4) 0.0340(14) Uiso 0.454(17) 1 d PDU A 2
F3Y F 0.7076(5) 0.7738(5) 0.3923(2) 0.0308(13) Uiso 0.454(17) 1 d PDU A 2
F4Y F 0.7610(4) 0.9077(6) 0.3332(3) 0.0330(12) Uiso 0.454(17) 1 d PDU A 2
F2Z F 0.6655(9) 0.9243(8) 0.3118(7) 0.0359(17) Uiso 0.163(8) 1 d PDU A 3
F3Z F 0.6763(9) 0.7658(11) 0.3802(5) 0.027(2) Uiso 0.163(8) 1 d PDU A 3
F4Z F 0.7859(2) 0.8348(14) 0.3440(6) 0.032(2) Uiso 0.163(8) 1 d PDU A 3

loop_
_atom_site_aniso_label
_atom_site_aniso_U_11
_atom_site_aniso_U_22
_atom_site_aniso_U_33
_atom_site_aniso_U_23
_atom_site_aniso_U_13
_atom_site_aniso_U_12
Ag1 0.02120(12) 0.01926(10) 0.02017(12) -0.00015(10) 0.00195(9) 0.00040(9)
N111 0.0144(13) 0.0196(11) 0.0176(13) 0.0000(9) 0.0040(10) -0.0006(9)
N112 0.0138(12) 0.0190(11) 0.0193(13) 0.0000(10) 0.0016(10) 0.0008(9)
C113 0.0166(15) 0.0193(13) 0.0232(17) -0.0045(12) 0.0049(13) -0.0002(11)
C114 0.0196(16) 0.0224(13) 0.0215(17) 0.0022(12) 0.0080(13) -0.0006(11)
C115 0.0222(16) 0.0196(13) 0.0159(15) 0.0007(11) 0.0049(12) 0.0025(11)
C116 0.0184(16) 0.0286(15) 0.0328(19) 0.0010(14) 0.0018(14) -0.0028(12)
C117 0.0244(18) 0.0340(16) 0.0225(18) 0.0055(13) 0.0055(14) 0.0049(13)
C118 0.0147(15) 0.0204(13) 0.0194(16) -0.0016(11) 0.0031(12) -0.0013(11)
C121 0.0177(15) 0.0160(12) 0.0157(15) 0.0028(11) 0.0025(12) 0.0020(11)
C122 0.0153(15) 0.0217(13) 0.0202(16) 0.0019(11) 0.0041(12) -0.0002(11)
C123 0.0193(16) 0.0190(13) 0.0216(17) -0.0019(11) 0.0027(13) -0.0030(11)
C124 0.0154(14) 0.0162(12) 0.0127(14) 0.0035(10) 0.0013(12) 0.0014(10)
C131 0.0195(15) 0.0182(13) 0.0166(16) 0.0008(11) 0.0021(12) 0.0014(11)
N211 0.0134(13) 0.0184(11) 0.0250(14) -0.0002(10) 0.0041(11) -0.0021(9)
N212 0.0153(13) 0.0178(11) 0.0203(14) -0.0005(10) 0.0025(10) -0.0019(9)
C213 0.0143(15) 0.0262(14) 0.0171(16) 0.0013(12) 0.0009(12) 0.0020(11)
C214 0.0195(16) 0.0274(15) 0.0250(18) -0.0054(13) 0.0048(14) 0.0034(12)
C215 0.0167(16) 0.0214(14) 0.0357(19) -0.0095(13) 0.0033(14) 0.0019(11)
C216 0.0278(18) 0.0291(15) 0.0254(18) 0.0006(13) 0.0122(14) -0.0008(13)
C217 0.031(2) 0.0232(15) 0.074(3) -0.0156(17) 0.0163(19) -0.0065(14)
C218 0.0157(15) 0.0221(13) 0.0243(17) 0.0023(12) 0.0041(13) -0.0001(11)
C221 0.0158(15) 0.0151(12) 0.0221(16) -0.0020(11) 0.0041(12) -0.0009(10)
C222 0.0167(15) 0.0212(13) 0.0234(17) 0.0006(12) 0.0059(13) -0.0015(11)
C223 0.0172(15) 0.0144(12) 0.0187(15) -0.0014(11) 0.0024(12) -0.0022(10)
C231 0.0215(16) 0.0217(13) 0.0177(16) 0.0017(11) 0.0023(13) 0.0004(11)
C232 0.0146(15) 0.0201(13) 0.0205(16) -0.0010(11) -0.0014(12) -0.0002(11)
N311 0.0153(12) 0.0145(10) 0.0204(13) 0.0007(10) 0.0030(10) 0.0019(9)
N312 0.0171(13) 0.0153(10) 0.0219(14) 0.0004(9) 0.0030(10) 0.0026(9)
C313 0.0217(16) 0.0183(13) 0.0229(17) -0.0018(12) 0.0053(13) 0.0004(11)
C314 0.0286(17) 0.0187(13) 0.0205(17) -0.0038(12) -0.0005(14) -0.0020(12)
C315 0.0176(15) 0.0247(13) 0.0179(15) 0.0009(12) 0.0012(12) -0.0028(11)
C316 0.037(2) 0.0204(14) 0.0304(19) -0.0062(13) -0.0005(15) 0.0068(13)
C317 0.0273(18) 0.0282(15) 0.032(2) 0.0046(14) -0.0064(15) -0.0015(13)
C318 0.0189(15) 0.0136(12) 0.0234(17) -0.0013(11) 0.0044(13) 0.0009(11)
C321 0.0143(15) 0.0165(12) 0.0215(16) 0.0016(11) 0.0024(12) 0.0024(10)
C322 0.0210(16) 0.0154(12) 0.0247(17) -0.0031(11) 0.0047(13) 0.0002(11)
C323 0.0190(16) 0.0159(12) 0.0342(19) 0.0010(12) 0.0076(14) -0.0038(11)
C324 0.0160(15) 0.0187(13) 0.0263(17) 0.0002(12) 0.0073(13) 0.0007(11)
C325 0.0129(14) 0.0161(12) 0.0219(16) 0.0017(11) 0.0024(12) 0.0019(10)
N411 0.0262(15) 0.0315(13) 0.0274(15) 0.0050(12) 0.0068(12) 0.0056(12)
C412 0.0249(17) 0.0258(14) 0.0204(16) 0.0042(12) 0.0024(13) 0.0042(12)
C413 0.0243(17) 0.0390(18) 0.0313(19) 0.0072(14) 0.0110(15) 0.0056(13)
N11S 0.054(2) 0.0456(17) 0.0326(18) 0.0043(15) 0.0095(16) -0.0009(16)
C12S 0.035(2) 0.0365(17) 0.0232(18) 0.0082(15) 0.0018(15) -0.0052(16)
C13S 0.034(2) 0.051(2) 0.037(2) 0.0120(17) 0.0080(17) 0.0043(16)

loop_
_atom_type_symbol
_atom_type_description
_atom_type_scat_dispersion_real
_atom_type_scat_dispersion_imag
_atom_type_scat_source
C C 0.0033 0.0016 'International Tables Vol C Tables 4.2.6.8 and 6.1.1.4'
H H 0.0000 0.0000 'International Tables Vol C Tables 4.2.6.8 and 6.1.1.4'
N N 0.0061 0.0033 'International Tables Vol C Tables 4.2.6.8 and 6.1.1.4'
Ag Ag -0.8971 1.1015 'International Tables Vol C Tables 4.2.6.8 and 6.1.1.4'
B B 0.0013 0.0007 'International Tables Vol C Tables 4.2.6.8 and 6.1.1.4'
F F 0.0171 0.0103 'International Tables Vol C Tables 4.2.6.8 and 6.1.1.4'

loop_
_geom_angle_atom_site_label_1
_geom_angle_atom_site_label_2
_geom_angle_atom_site_label_3
_geom_angle
_geom_angle_site_symmetry_1
_geom_angle_site_symmetry_3
_geom_angle_publ_flag
N312 Ag1 N212 120.11(8) . . ?
N312 Ag1 N112 111.41(8) . . ?
N212 Ag1 N112 108.30(8) . . ?
N312 Ag1 N411 99.80(9) . . ?
N212 Ag1 N411 107.23(9) . . ?
N112 Ag1 N411 109.25(8) . . ?
C115 N111 N112 111.9(2) . . ?
C115 N111 C118 127.3(2) . . ?
N112 N111 C118 120.2(2) . . ?
C113 N112 N111 105.3(2) . . ?
C113 N112 Ag1 131.36(19) . . ?
N111 N112 Ag1 122.40(16) . . ?
N112 C113 C114 110.0(3) . . ?
N112 C113 C116 120.8(3) . . ?
C114 C113 C116 129.1(3) . . ?
C115 C114 C113 106.5(3) . . ?
C115 C114 H114 126.7 . . ?
C113 C114 H114 126.7 . . ?
N111 C115 C114 106.2(2) . . ?
N111 C115 C117 121.7(3) . . ?
C114 C115 C117 132.1(3) . . ?
C113 C116 H11A 109.5 . . ?
C113 C116 H11B 109.5 . . ?
H11A C116 H11B 109.5 . . ?
C113 C116 H11C 109.5 . . ?
H11A C116 H11C 109.5 . . ?
H11B C116 H11C 109.5 . . ?
C115 C117 H11D 109.5 . . ?
C115 C117 H11E 109.5 . . ?
H11D C117 H11E 109.5 . . ?
C115 C117 H11F 109.5 . . ?
H11D C117 H11F 109.5 . . ?
H11E C117 H11F 109.5 . . ?
N111 C118 C121 112.3(2) . . ?
N111 C118 H11G 109.1 . . ?
C121 C118 H11G 109.1 . . ?
N111 C118 H11H 109.1 . . ?
C121 C118 H11H 109.1 . . ?
H11G C118 H11H 107.9 . . ?
C122 C121 C124 119.8(3) . . ?
C122 C121 C118 121.1(3) . . ?
C124 C121 C118 119.1(2) . . ?
C121 C122 C123 120.9(3) . . ?
C121 C122 H122 119.5 . . ?
C123 C122 H122 119.5 . . ?
C131 C123 C122 120.5(3) 3_575 . ?
C131 C123 H123 119.8 3_575 . ?
C122 C123 H123 119.8 . . ?
C131 C124 C124 118.8(3) . 3_575 ?
C131 C124 C121 121.9(2) . . ?
C124 C124 C121 119.3(3) 3_575 . ?
C123 C131 C124 120.7(3) 3_575 . ?
C123 C131 H131 119.7 3_575 . ?
C124 C131 H131 119.7 . . ?
C215 N211 N212 111.4(2) . . ?
C215 N211 C218 127.1(2) . . ?
N212 N211 C218 121.2(2) . . ?
C213 N212 N211 105.2(2) . . ?
C213 N212 Ag1 125.27(18) . . ?
N211 N212 Ag1 129.51(17) . . ?
N212 C213 C214 110.5(2) . . ?
N212 C213 C216 120.8(2) . . ?
C214 C213 C216 128.7(3) . . ?
C215 C214 C213 106.2(3) . . ?
C215 C214 H214 126.9 . . ?
C213 C214 H214 126.9 . . ?
N211 C215 C214 106.6(2) . . ?
N211 C215 C217 121.7(3) . . ?
C214 C215 C217 131.7(3) . . ?
C213 C216 H21A 109.5 . . ?
C213 C216 H21B 109.5 . . ?
H21A C216 H21B 109.5 . . ?
C213 C216 H21C 109.5 . . ?
H21A C216 H21C 109.5 . . ?
H21B C216 H21C 109.5 . . ?
C215 C217 H21D 109.5 . . ?
C215 C217 H21E 109.5 . . ?
H21D C217 H21E 109.5 . . ?
C215 C217 H21F 109.5 . . ?
H21D C217 H21F 109.5 . . ?
H21E C217 H21F 109.5 . . ?
N211 C218 C221 113.1(2) . . ?
N211 C218 H21G 109.0 . . ?
C221 C218 H21G 109.0 . . ?
N211 C218 H21H 109.0 . . ?
C221 C218 H21H 109.0 . . ?
H21G C218 H21H 107.8 . . ?
C222 C221 C223 120.0(3) . . ?
C222 C221 C218 121.3(3) . . ?
C223 C221 C218 118.7(2) . . ?
C221 C222 C231 121.0(3) . 3_565 ?
C221 C222 H222 119.5 . . ?
C231 C222 H222 119.5 3_565 . ?
C232 C223 C223 118.9(3) . 3_565 ?
C232 C223 C221 122.4(3) . . ?
C223 C223 C221 118.7(3) 3_565 . ?
C232 C231 C222 120.7(3) . 3_565 ?
C232 C231 H231 119.6 . . ?
C222 C231 H231 119.6 3_565 . ?
C231 C232 C223 120.7(3) . . ?
C231 C232 H232 119.7 . . ?
C223 C232 H232 119.7 . . ?
C315 N311 N312 111.9(2) . . ?
C315 N311 C318 128.7(2) . . ?
N312 N311 C318 118.9(2) . . ?
C313 N312 N311 105.1(2) . . ?
C313 N312 Ag1 130.30(19) . . ?
N311 N312 Ag1 124.09(16) . . ?
N312 C313 C314 110.3(2) . . ?
N312 C313 C316 120.7(3) . . ?
C314 C313 C316 129.1(3) . . ?
C315 C314 C313 106.6(3) . . ?
C315 C314 H314 126.7 . . ?
C313 C314 H314 126.7 . . ?
N311 C315 C314 106.1(2) . . ?
N311 C315 C317 122.5(3) . . ?
C314 C315 C317 131.4(3) . . ?
C313 C316 H31A 109.5 . . ?
C313 C316 H31B 109.5 . . ?
H31A C316 H31B 109.5 . . ?
C313 C316 H31C 109.5 . . ?
H31A C316 H31C 109.5 . . ?
H31B C316 H31C 109.5 . . ?
C315 C317 H31D 109.5 . . ?
C315 C317 H31E 109.5 . . ?
H31D C317 H31E 109.5 . . ?
C315 C317 H31F 109.5 . . ?
H31D C317 H31F 109.5 . . ?
H31E C317 H31F 109.5 . . ?
N311 C318 C321 112.9(2) . . ?
N311 C318 H31G 109.0 . . ?
C321 C318 H31G 109.0 . . ?
N311 C318 H31H 109.0 . . ?
C321 C318 H31H 109.0 . . ?
H31G C318 H31H 107.8 . . ?
C322 C321 C325 120.1(3) . . ?
C322 C321 C318 121.6(2) . . ?
C325 C321 C318 118.3(2) . . ?
C321 C322 C323 120.7(3) . . ?
C321 C322 H322 119.6 . . ?
C323 C322 H322 119.6 . . ?
C324 C323 C322 120.8(3) . . ?
C324 C323 H323 119.6 . . ?
C322 C323 H323 119.6 . . ?
C323 C324 C325 120.4(3) . 3_665 ?
C323 C324 H324 119.8 . . ?
C325 C324 H324 119.8 3_665 . ?
C324 C325 C321 122.0(2) 3_665 . ?
C324 C325 C325 119.1(3) 3_665 3_665 ?
C321 C325 C325 118.9(3) . 3_665 ?
C412 N411 Ag1 173.5(3) . . ?
N411 C412 C413 179.7(4) . . ?
C412 C413 H41A 109.5 . . ?
C412 C413 H41B 109.5 . . ?
H41A C413 H41B 109.5 . . ?
C412 C413 H41C 109.5 . . ?
H41A C413 H41C 109.5 . . ?
H41B C413 H41C 109.5 . . ?
N11S C12S C13S 178.9(4) . . ?
C12S C13S H13A 109.5 . . ?
C12S C13S H13B 109.5 . . ?
H13A C13S H13B 109.5 . . ?
C12S C13S H13C 109.5 . . ?
H13A C13S H13C 109.5 . . ?
H13B C13S H13C 109.5 . . ?
N21S C22S C23S 179.3(5) . . ?
C22S C23S H23A 109.5 . . ?
C22S C23S H23B 109.5 . . ?
H23A C23S H23B 109.5 . . ?
C22S C23S H23C 109.5 . . ?
H23A C23S H23C 109.5 . . ?
H23B C23S H23C 109.5 . . ?
F1 B1 F3X 108.2(5) . . ?
F1 B1 F3Z 108.3(6) . . ?
F3X B1 F3Z 12.3(8) . . ?
F1 B1 F3Y 115.2(4) . . ?
F3X B1 F3Y 12.4(5) . . ?
F3Z B1 F3Y 23.3(6) . . ?
F1 B1 F2Z 120.1(7) . . ?
F3X B1 F2Z 118.7(7) . . ?
F3Z B1 F2Z 110.2(7) . . ?
F3Y B1 F2Z 118.5(6) . . ?
F1 B1 F2X 106.2(5) . . ?
F3X B1 F2X 112.7(5) . . ?
F3Z B1 F2X 101.4(8) . . ?
F3Y B1 F2X 117.8(5) . . ?
F2Z B1 F2X 22.7(6) . . ?
F1 B1 F2Y 107.9(4) . . ?
F3X B1 F2Y 102.9(5) . . ?
F3Z B1 F2Y 91.4(7) . . ?
F3Y B1 F2Y 108.8(4) . . ?
F2Z B1 F2Y 30.0(8) . . ?
F2X B1 F2Y 10.3(6) . . ?
F1 B1 F4X 105.6(5) . . ?
F3X B1 F4X 112.0(5) . . ?
F3Z B1 F4X 122.7(7) . . ?
F3Y B1 F4X 99.8(5) . . ?
F2Z B1 F4X 89.8(7) . . ?
F2X B1 F4X 111.6(5) . . ?
F2Y B1 F4X 119.8(7) . . ?
F1 B1 F4Y 116.4(4) . . ?
F3X B1 F4Y 118.1(6) . . ?
F3Z B1 F4Y 126.0(7) . . ?
F3Y B1 F4Y 105.8(4) . . ?
F2Z B1 F4Y 71.9(8) . . ?
F2X B1 F4Y 94.0(5) . . ?
F2Y B1 F4Y 101.8(4) . . ?
F4X B1 F4Y 18.1(4) . . ?
F1 B1 F4Z 96.3(5) . . ?
F3X B1 F4Z 96.7(7) . . ?
F3Z B1 F4Z 108.8(7) . . ?
F3Y B1 F4Z 85.7(7) . . ?
F2Z B1 F4Z 112.0(7) . . ?
F2X B1 F4Z 134.1(7) . . ?
F2Y B1 F4Z 141.9(8) . . ?
F4X B1 F4Z 22.5(6) . . ?
F4Y B1 F4Z 40.1(7) . . ?

loop_
_geom_bond_atom_site_label_1
_geom_bond_atom_site_label_2
_geom_bond_distance
_geom_bond_site_symmetry_2
_geom_bond_publ_flag
Ag1 N312 2.275(2) . ?
Ag1 N212 2.275(2) . ?
Ag1 N112 2.303(2) . ?
Ag1 N411 2.453(3) . ?
N111 C115 1.356(3) . ?
N111 N112 1.359(3) . ?
N111 C118 1.449(3) . ?
N112 C113 1.346(3) . ?
C113 C114 1.396(4) . ?
C113 C116 1.490(4) . ?
C114 C115 1.374(4) . ?
C114 H114 0.9500 . ?
C115 C117 1.490(4) . ?
C116 H11A 0.9800 . ?
C116 H11B 0.9800 . ?
C116 H11C 0.9800 . ?
C117 H11D 0.9800 . ?
C117 H11E 0.9800 . ?
C117 H11F 0.9800 . ?
C118 C121 1.521(4) . ?
C118 H11G 0.9900 . ?
C118 H11H 0.9900 . ?
C121 C122 1.371(4) . ?
C121 C124 1.426(4) . ?
C122 C123 1.410(4) . ?
C122 H122 0.9500 . ?
C123 C131 1.365(4) 3_575 ?
C123 H123 0.9500 . ?
C124 C131 1.421(4) . ?
C124 C124 1.424(5) 3_575 ?
C131 C123 1.365(4) 3_575 ?
C131 H131 0.9500 . ?
N211 C215 1.351(4) . ?
N211 N212 1.368(3) . ?
N211 C218 1.452(4) . ?
N212 C213 1.337(4) . ?
C213 C214 1.395(4) . ?
C213 C216 1.487(4) . ?
C214 C215 1.373(4) . ?
C214 H214 0.9500 . ?
C215 C217 1.491(4) . ?
C216 H21A 0.9800 . ?
C216 H21B 0.9800 . ?
C216 H21C 0.9800 . ?
C217 H21D 0.9800 . ?
C217 H21E 0.9800 . ?
C217 H21F 0.9800 . ?
C218 C221 1.520(4) . ?
C218 H21G 0.9900 . ?
C218 H21H 0.9900 . ?
C221 C222 1.366(4) . ?
C221 C223 1.438(4) . ?
C222 C231 1.405(4) 3_565 ?
C222 H222 0.9500 . ?
C223 C232 1.416(4) . ?
C223 C223 1.432(6) 3_565 ?
C231 C232 1.368(4) . ?
C231 C222 1.405(4) 3_565 ?
C231 H231 0.9500 . ?
C232 H232 0.9500 . ?
N311 C315 1.348(4) . ?
N311 N312 1.372(3) . ?
N311 C318 1.450(3) . ?
N312 C313 1.338(3) . ?
C313 C314 1.396(4) . ?
C313 C316 1.488(4) . ?
C314 C315 1.377(4) . ?
C314 H314 0.9500 . ?
C315 C317 1.491(4) . ?
C316 H31A 0.9800 . ?
C316 H31B 0.9800 . ?
C316 H31C 0.9800 . ?
C317 H31D 0.9800 . ?
C317 H31E 0.9800 . ?
C317 H31F 0.9800 . ?
C318 C321 1.517(4) . ?
C318 H31G 0.9900 . ?
C318 H31H 0.9900 . ?
C321 C322 1.372(4) . ?
C321 C325 1.427(4) . ?
C322 C323 1.410(4) . ?
C322 H322 0.9500 . ?
C323 C324 1.364(4) . ?
C323 H323 0.9500 . ?
C324 C325 1.421(4) 3_665 ?
C324 H324 0.9500 . ?
C325 C324 1.421(4) 3_665 ?
C325 C325 1.429(5) 3_665 ?
N411 C412 1.135(4) . ?
C412 C413 1.459(4) . ?
C413 H41A 0.9800 . ?
C413 H41B 0.9800 . ?
C413 H41C 0.9800 . ?
N11S C12S 1.132(4) . ?
C12S C13S 1.449(5) . ?
C13S H13A 0.9800 . ?
C13S H13B 0.9800 . ?
C13S H13C 0.9800 . ?
N21S C22S 1.135(5) . ?
C22S C23S 1.439(5) . ?
C23S H23A 0.9800 . ?
C23S H23B 0.9800 . ?
C23S H23C 0.9800 . ?
B1 F1 1.383(4) . ?
B1 F3X 1.389(4) . ?
B1 F3Z 1.390(4) . ?
B1 F3Y 1.391(4) . ?
B1 F2Z 1.396(4) . ?
B1 F2X 1.401(4) . ?
B1 F2Y 1.403(4) . ?
B1 F4X 1.415(4) . ?
B1 F4Y 1.418(4) . ?
B1 F4Z 1.419(4) . ?

loop_
_geom_torsion_atom_site_label_1
_geom_torsion_atom_site_label_2
_geom_torsion_atom_site_label_3
_geom_torsion_atom_site_label_4
_geom_torsion
_geom_torsion_site_symmetry_1
_geom_torsion_site_symmetry_2
_geom_torsion_site_symmetry_3
_geom_torsion_site_symmetry_4
_geom_torsion_publ_flag
C115 N111 N112 C113 -1.6(3) . . . . ?
C118 N111 N112 C113 -173.2(2) . . . . ?
C115 N111 N112 Ag1 -171.74(17) . . . . ?
C118 N111 N112 Ag1 16.6(3) . . . . ?
N312 Ag1 N112 C113 43.7(3) . . . . ?
N212 Ag1 N112 C113 -90.5(2) . . . . ?
N411 Ag1 N112 C113 153.0(2) . . . . ?
N312 Ag1 N112 N111 -148.99(18) . . . . ?
N212 Ag1 N112 N111 76.8(2) . . . . ?
N411 Ag1 N112 N111 -39.7(2) . . . . ?
N111 N112 C113 C114 0.9(3) . . . . ?
Ag1 N112 C113 C114 169.80(19) . . . . ?
N111 N112 C113 C116 -179.0(2) . . . . ?
Ag1 N112 C113 C116 -10.1(4) . . . . ?
N112 C113 C114 C115 0.1(3) . . . . ?
C116 C113 C114 C115 180.0(3) . . . . ?
N112 N111 C115 C114 1.7(3) . . . . ?
C118 N111 C115 C114 172.5(2) . . . . ?
N112 N111 C115 C117 -178.3(2) . . . . ?
C118 N111 C115 C117 -7.4(4) . . . . ?
C113 C114 C115 N111 -1.0(3) . . . . ?
C113 C114 C115 C117 178.9(3) . . . . ?
C115 N111 C118 C121 -82.7(3) . . . . ?
N112 N111 C118 C121 87.5(3) . . . . ?
N111 C118 C121 C122 -6.5(4) . . . . ?
N111 C118 C121 C124 173.1(2) . . . . ?
C124 C121 C122 C123 -0.9(4) . . . . ?
C118 C121 C122 C123 178.7(3) . . . . ?
C121 C122 C123 C131 0.0(4) . . . 3_575 ?
C122 C121 C124 C131 -178.8(3) . . . . ?
C118 C121 C124 C131 1.6(4) . . . . ?
C122 C121 C124 C124 0.6(5) . . . 3_575 ?
C118 C121 C124 C124 -178.9(3) . . . 3_575 ?
C124 C124 C131 C123 1.5(5) 3_575 . . 3_575 ?
C121 C124 C131 C123 -179.1(3) . . . 3_575 ?
C215 N211 N212 C213 -0.9(3) . . . . ?
C218 N211 N212 C213 -175.4(2) . . . . ?
C215 N211 N212 Ag1 178.73(19) . . . . ?
C218 N211 N212 Ag1 4.2(4) . . . . ?
N312 Ag1 N212 C213 -87.5(2) . . . . ?
N112 Ag1 N212 C213 42.0(2) . . . . ?
N411 Ag1 N212 C213 159.8(2) . . . . ?
N312 Ag1 N212 N211 93.0(2) . . . . ?
N112 Ag1 N212 N211 -137.5(2) . . . . ?
N411 Ag1 N212 N211 -19.7(2) . . . . ?
N211 N212 C213 C214 0.7(3) . . . . ?
Ag1 N212 C213 C214 -178.99(19) . . . . ?
N211 N212 C213 C216 -178.0(3) . . . . ?
Ag1 N212 C213 C216 2.4(4) . . . . ?
N212 C213 C214 C215 -0.2(3) . . . . ?
C216 C213 C214 C215 178.3(3) . . . . ?
N212 N211 C215 C214 0.8(3) . . . . ?
C218 N211 C215 C214 174.9(3) . . . . ?
N212 N211 C215 C217 179.8(3) . . . . ?
C218 N211 C215 C217 -6.1(5) . . . . ?
C213 C214 C215 N211 -0.3(3) . . . . ?
C213 C214 C215 C217 -179.2(3) . . . . ?
C215 N211 C218 C221 -78.5(3) . . . . ?
N212 N211 C218 C221 95.1(3) . . . . ?
N211 C218 C221 C222 -12.6(4) . . . . ?
N211 C218 C221 C223 168.3(2) . . . . ?
C223 C221 C222 C231 -1.4(4) . . . 3_565 ?
C218 C221 C222 C231 179.4(2) . . . 3_565 ?
C222 C221 C223 C232 -178.8(3) . . . . ?
C218 C221 C223 C232 0.3(4) . . . . ?
C222 C221 C223 C223 1.2(4) . . . 3_565 ?
C218 C221 C223 C223 -179.6(3) . . . 3_565 ?
C222 C231 C232 C223 -0.7(4) 3_565 . . . ?
C223 C223 C232 C231 0.9(5) 3_565 . . . ?
C221 C223 C232 C231 -179.1(2) . . . . ?
C315 N311 N312 C313 -0.6(3) . . . . ?
C318 N311 N312 C313 -173.6(2) . . . . ?
C315 N311 N312 Ag1 -172.89(18) . . . . ?
C318 N311 N312 Ag1 14.1(3) . . . . ?
N212 Ag1 N312 C313 170.7(2) . . . . ?
N112 Ag1 N312 C313 42.6(3) . . . . ?
N411 Ag1 N312 C313 -72.7(3) . . . . ?
N212 Ag1 N312 N311 -19.0(2) . . . . ?
N112 Ag1 N312 N311 -147.16(19) . . . . ?
N411 Ag1 N312 N311 97.6(2) . . . . ?
N311 N312 C313 C314 0.6(3) . . . . ?
Ag1 N312 C313 C314 172.2(2) . . . . ?
N311 N312 C313 C316 -179.4(3) . . . . ?
Ag1 N312 C313 C316 -7.8(4) . . . . ?
N312 C313 C314 C315 -0.4(4) . . . . ?
C316 C313 C314 C315 179.6(3) . . . . ?
N312 N311 C315 C314 0.3(3) . . . . ?
C318 N311 C315 C314 172.4(3) . . . . ?
N312 N311 C315 C317 179.1(3) . . . . ?
C318 N311 C315 C317 -8.8(5) . . . . ?
C313 C314 C315 N311 0.1(3) . . . . ?
C313 C314 C315 C317 -178.6(3) . . . . ?
C315 N311 C318 C321 -90.4(3) . . . . ?
N312 N311 C318 C321 81.2(3) . . . . ?
N311 C318 C321 C322 3.9(4) . . . . ?
N311 C318 C321 C325 -175.0(2) . . . . ?
C325 C321 C322 C323 0.9(4) . . . . ?
C318 C321 C322 C323 -178.0(3) . . . . ?
C321 C322 C323 C324 -0.4(5) . . . . ?
C322 C323 C324 C325 -0.3(5) . . . 3_665 ?
C322 C321 C325 C324 179.2(3) . . . 3_665 ?
C318 C321 C325 C324 -1.8(4) . . . 3_665 ?
C322 C321 C325 C325 -0.7(5) . . . 3_665 ?
C318 C321 C325 C325 178.3(3) . . . 3_665 ?
N312 Ag1 N411 C412 -152(2) . . . . ?
N212 Ag1 N411 C412 -26(2) . . . . ?
N112 Ag1 N411 C412 91(2) . . . . ?
Ag1 N411 C412 C413 -174(100) . . . . ?
